data_1508310
loop_
_publ_author_name
'Mamada, Masashi'
'Minamiki, Tsukuru'
'Katagiri, Hiroshi'
'Tokito, Shizuo'

_publ_section_title
;
 Synthesis, Physical Properties, and Field-Effect Mobility of Isomerically
 Pure syn-/anti-Anthradithiophene Derivatives.
;
_journal_issue 16
_journal_name_full 'Organic letters'
_journal_page_first 4062
_journal_page_last 4065
_journal_paper_doi 10.1021/ol301626u
_journal_volume 14
_journal_year 2012
_chemical_formula_moiety 'C20 H14 S2'
_chemical_formula_sum 'C20 H14 S2'
_chemical_formula_weight 318.43
_chemical_name_systematic
; 
 ? 
;
_space_group_IT_number 4
_symmetry_cell_setting monoclinic
_symmetry_space_group_name_Hall 'P 2yb'
_symmetry_space_group_name_H-M 'P 1 21 1'
_atom_sites_solution_hydrogens geom
_atom_sites_solution_primary direct
_atom_sites_solution_secondary difmap
_audit_creation_method SHELXL-97
_cell_angle_alpha 90.00
_cell_angle_beta 90.927(12)
_cell_angle_gamma 90.00
_cell_formula_units_Z 2
_cell_length_a 5.885(5)
_cell_length_b 7.453(7)
_cell_length_c 17.080(17)
_cell_measurement_reflns_used 1602
_cell_measurement_temperature 93
_cell_measurement_theta_max 25.0218
_cell_measurement_theta_min 3.4625
_cell_volume 749.0(12)
_computing_cell_refinement 'CrystalClear (Rigaku Inc., 2008)'
_computing_data_collection 'CrystalClear (Rigaku Inc., 2008)'
_computing_data_reduction 'CrystalClear (Rigaku Inc., 2008)'
_computing_molecular_graphics 'PLATON (Spek, 2009)'
_computing_publication_material 'Yadokari-XG 2009 (Wakita, Kabuto et al., 2009)'
_computing_structure_refinement 'SHELXL-97 (Sheldrick, 2008)'
_computing_structure_solution 'SHELXS-97 (Sheldrick, 2008)'
_diffrn_ambient_temperature 93
_diffrn_detector_area_resol_mean 28.5714
_diffrn_measured_fraction_theta_full 0.994
_diffrn_measured_fraction_theta_max 0.994
_diffrn_measurement_device 'Rigaku Saturn'
_diffrn_measurement_method \w
_diffrn_radiation_detector CCD
_diffrn_radiation_monochromator 'Graphite Monochromator'
_diffrn_radiation_source 'Rotating Anode'
_diffrn_radiation_type 'Mo K\a'
_diffrn_radiation_wavelength 0.71075
_diffrn_reflns_av_R_equivalents 0.0441
_diffrn_reflns_av_sigmaI/netI 0.0405
_diffrn_reflns_limit_h_max 6
_diffrn_reflns_limit_h_min -6
_diffrn_reflns_limit_k_max 8
_diffrn_reflns_limit_k_min -8
_diffrn_reflns_limit_l_max 20
_diffrn_reflns_limit_l_min -20
_diffrn_reflns_number 10034
_diffrn_reflns_theta_full 25.02
_diffrn_reflns_theta_max 25.02
_diffrn_reflns_theta_min 3.46
_diffrn_standards_number 1423
_exptl_absorpt_coefficient_mu 0.348
_exptl_absorpt_correction_T_max 1.0000
_exptl_absorpt_correction_T_min 0.8392
_exptl_absorpt_correction_type multi-scan
_exptl_absorpt_process_details '(REQAB; Jacobson, 1998)'
_exptl_crystal_colour Brown
_exptl_crystal_density_diffrn 1.412
_exptl_crystal_density_method 'not measured'
_exptl_crystal_description Prism
_exptl_crystal_F_000 332
_exptl_crystal_size_max 0.10
_exptl_crystal_size_mid 0.05
_exptl_crystal_size_min 0.05
_refine_diff_density_max 0.397
_refine_diff_density_min -0.294
_refine_diff_density_rms 0.082
_refine_ls_extinction_method none
_refine_ls_goodness_of_fit_ref 1.048
_refine_ls_hydrogen_treatment constr
_refine_ls_matrix_type full
_refine_ls_number_parameters 402
_refine_ls_number_reflns 2620
_refine_ls_number_restraints 655
_refine_ls_restrained_S_all 0.963
_refine_ls_R_factor_all 0.0713
_refine_ls_R_factor_gt 0.0528
_refine_ls_shift/su_max 0.000
_refine_ls_shift/su_mean 0.000
_refine_ls_structure_factor_coef Fsqd
_refine_ls_weighting_details 'calc w=1/[\s^2^(Fo^2^)+(0.0848P)^2^+0.0000P] where P=(Fo^2^+2Fc^2^)/3'
_refine_ls_weighting_scheme calc
_refine_ls_wR_factor_gt 0.1283
_refine_ls_wR_factor_ref 0.1401
_reflns_number_gt 1836
_reflns_number_total 2620
_reflns_threshold_expression >2sigma(I)
_cod_data_source_file ol301626u_si_003.cif
_cod_data_source_block syn-1
_cod_depositor_comments
;
The following automatic conversions were performed:

'_exptl_absorpt_correction_type' value 'Multi-scan' changed to
'multi-scan' according to
/home/saulius/struct/CIF-dictionaries/cif_core.dic dictionary named
'cif_core.dic' version 2.4.2 from 2011-04-26.

Automatic conversion script
Id: cif_fix_values 1891 2012-01-12 08:04:46Z andrius 
;
_cod_original_cell_volume 749.1(12)
_cod_original_sg_symbol_H-M 'P 21'
_cod_database_code 1508310

loop_
_symmetry_equiv_pos_as_xyz
'x, y, z'
'-x, y+1/2, -z'

loop_
_atom_site_label
_atom_site_type_symbol
_atom_site_fract_x
_atom_site_fract_y
_atom_site_fract_z
_atom_site_U_iso_or_equiv
_atom_site_adp_type
_atom_site_occupancy
_atom_site_symmetry_multiplicity
_atom_site_calc_flag
_atom_site_refinement_flags
_atom_site_disorder_assembly
_atom_site_disorder_group
S1B S 1.1381(8) 0.3794(8) 0.7255(3) 0.0330(7) Uani 0.50 1 d PU A 2
C1B C 0.9148(17) 0.4791(14) 0.6690(6) 0.0423(14) Uani 0.50 1 d PU A 2
C2B C 0.7407(19) 0.527(2) 0.7166(6) 0.0418(14) Uani 0.50 1 d PU A 2
H2B H 0.6078 0.5807 0.6945 0.050 Uiso 0.50 1 calc PR A 2
C3B C 0.755(3) 0.501(3) 0.7900(14) 0.0353(13) Uani 0.50 1 d PU A 2
C4B C 0.990(3) 0.404(2) 0.8143(7) 0.0338(13) Uani 0.50 1 d PU A 2
C5B C 1.041(4) 0.368(3) 0.8868(9) 0.0308(14) Uani 0.50 1 d PU A 2
H5B H 1.1841 0.3144 0.8970 0.037 Uiso 0.50 1 calc PR A 2
C6B C 0.905(3) 0.402(2) 0.9510(8) 0.0304(13) Uani 0.50 1 d PU A 2
C7B C 0.678(4) 0.491(3) 0.9319(9) 0.0303(13) Uani 0.50 1 d PU A 2
C8B C 0.622(4) 0.529(3) 0.8537(8) 0.0324(14) Uani 0.50 1 d PU A 2
H8B H 0.4758 0.5789 0.8439 0.039 Uiso 0.50 1 calc PR A 2
S2B S 0.7625(5) 0.3904(5) 1.32872(13) 0.0346(6) Uani 0.50 1 d PU A 2
C9B C 0.4892(15) 0.4898(15) 1.3475(6) 0.0388(14) Uani 0.50 1 d PU A 2
C10B C 0.402(3) 0.533(2) 1.2921(9) 0.0399(15) Uani 0.50 1 d PU A 2
H10B H 0.2591 0.5906 1.2960 0.048 Uiso 0.50 1 calc PR A 2
C11B C 0.497(2) 0.506(2) 1.2108(8) 0.0313(12) Uani 0.50 1 d PU A 2
C12B C 0.718(3) 0.417(2) 1.2279(8) 0.0305(14) Uani 0.50 1 d PU A 2
C13B C 0.863(3) 0.379(3) 1.1704(8) 0.0304(15) Uani 0.50 1 d PU A 2
H13B H 1.0078 0.3312 1.1846 0.037 Uiso 0.50 1 calc PR A 2
C14B C 0.815(3) 0.405(2) 1.0916(7) 0.0291(13) Uani 0.50 1 d PU A 2
C15B C 0.591(3) 0.495(3) 1.0721(8) 0.0286(13) Uani 0.50 1 d PU A 2
C16B C 0.454(3) 0.534(2) 1.1373(7) 0.0293(14) Uani 0.50 1 d PU A 2
H16B H 0.3104 0.5869 1.1255 0.035 Uiso 0.50 1 calc PR A 2
C17B C 0.948(3) 0.369(3) 1.0291(8) 0.0281(14) Uani 0.50 1 d PU A 2
H17B H 1.0894 0.3133 1.0410 0.034 Uiso 0.50 1 calc PR A 2
C18B C 0.537(4) 0.526(2) 0.9939(10) 0.0302(15) Uani 0.50 1 d PU A 2
H18B H 0.3913 0.5759 0.9822 0.036 Uiso 0.50 1 calc PR A 2
C19B C 0.9581(18) 0.4936(16) 0.5824(6) 0.052(2) Uani 0.50 1 d PU A 2
H19B H 1.0964 0.5639 0.5741 0.079 Uiso 0.50 1 calc PR A 2
H19C H 0.8288 0.5531 0.5564 0.079 Uiso 0.50 1 calc PR A 2
H19D H 0.9772 0.3732 0.5603 0.079 Uiso 0.50 1 calc PR A 2
C20B C 0.4108(18) 0.5079(18) 1.4262(6) 0.052(2) Uani 0.50 1 d PU A 2
H20B H 0.2576 0.5595 1.4254 0.079 Uiso 0.50 1 calc PR A 2
H20C H 0.5140 0.5869 1.4558 0.079 Uiso 0.50 1 calc PR A 2
H20D H 0.4072 0.3896 1.4512 0.079 Uiso 0.50 1 calc PR A 2
S1A S 0.7320(5) 0.5259(4) 0.67789(16) 0.0437(7) Uani 0.50 1 d PU B 1
C1A C 0.9967(14) 0.4301(15) 0.6599(6) 0.0394(14) Uani 0.50 1 d PU B 1
C2A C 1.104(4) 0.368(4) 0.7314(14) 0.0360(15) Uani 0.50 1 d PU B 1
H2A H 1.2439 0.3040 0.7334 0.043 Uiso 0.50 1 calc PR B 1
C3A C 0.981(3) 0.412(2) 0.7963(7) 0.0335(12) Uani 0.50 1 d PU B 1
C4A C 0.778(3) 0.485(2) 0.7826(14) 0.0355(13) Uani 0.50 1 d PU B 1
C5A C 0.621(4) 0.538(3) 0.8383(8) 0.0326(14) Uani 0.50 1 d PU B 1
H5A H 0.4827 0.5977 0.8249 0.039 Uiso 0.50 1 calc PR B 1
C6A C 0.684(4) 0.497(3) 0.9169(9) 0.0300(13) Uani 0.50 1 d PU B 1
C7A C 0.897(3) 0.419(2) 0.9343(8) 0.0296(13) Uani 0.50 1 d PU B 1
C8A C 1.053(4) 0.372(4) 0.8733(9) 0.0309(14) Uani 0.50 1 d PU B 1
H8A H 1.1953 0.3173 0.8844 0.037 Uiso 0.50 1 calc PR B 1
S2A S 0.3599(6) 0.5409(5) 1.2756(2) 0.0381(7) Uani 0.50 1 d PU B 1
C9A C 0.5692(16) 0.4453(15) 1.3389(6) 0.0381(13) Uani 0.50 1 d PU B 1
C10A C 0.7578(19) 0.385(2) 1.2962(6) 0.0344(14) Uani 0.50 1 d PU B 1
H10A H 0.8855 0.3278 1.3199 0.041 Uiso 0.50 1 calc PR B 1
C11A C 0.738(3) 0.420(3) 1.2115(8) 0.0319(14) Uani 0.50 1 d PU B 1
C12A C 0.527(2) 0.501(2) 1.1961(8) 0.0287(14) Uani 0.50 1 d PU B 1
C13A C 0.448(3) 0.548(2) 1.1184(7) 0.0281(14) Uani 0.50 1 d PU B 1
H13A H 0.3057 0.6039 1.1089 0.034 Uiso 0.50 1 calc PR B 1
C14A C 0.601(3) 0.504(3) 1.0560(8) 0.0288(13) Uani 0.50 1 d PU B 1
C15A C 0.814(3) 0.419(2) 1.0736(7) 0.0290(14) Uani 0.50 1 d PU B 1
C16A C 0.881(3) 0.373(3) 1.1541(8) 0.0297(14) Uani 0.50 1 d PU B 1
H16A H 1.0196 0.3126 1.1655 0.036 Uiso 0.50 1 calc PR B 1
C17A C 0.538(4) 0.545(3) 0.9807(9) 0.0293(15) Uani 0.50 1 d PU B 1
H17A H 0.3986 0.6045 0.9704 0.035 Uiso 0.50 1 calc PR B 1
C18A C 0.963(3) 0.379(3) 1.0129(8) 0.0284(15) Uani 0.50 1 d PU B 1
H18A H 1.1064 0.3256 1.0241 0.034 Uiso 0.50 1 calc PR B 1
C19A C 1.0764(18) 0.4241(18) 0.5755(6) 0.057(2) Uani 0.50 1 d PU B 1
H19A H 1.2302 0.3739 0.5741 0.085 Uiso 0.50 1 calc PR B 1
H19E H 1.0775 0.5459 0.5539 0.085 Uiso 0.50 1 calc PR B 1
H19F H 0.9730 0.3487 0.5443 0.085 Uiso 0.50 1 calc PR B 1
C20A C 0.534(2) 0.4383(15) 1.4235(6) 0.056(2) Uani 0.50 1 d PU B 1
H20A H 0.6737 0.3959 1.4497 0.084 Uiso 0.50 1 calc PR B 1
H20E H 0.4093 0.3559 1.4347 0.084 Uiso 0.50 1 calc PR B 1
H20F H 0.4969 0.5585 1.4426 0.084 Uiso 0.50 1 calc PR B 1

loop_
_atom_site_aniso_label
_atom_site_aniso_U_11
_atom_site_aniso_U_22
_atom_site_aniso_U_33
_atom_site_aniso_U_23
_atom_site_aniso_U_13
_atom_site_aniso_U_12
S1B 0.0213(16) 0.0265(15) 0.0513(14) 0.0017(13) 0.0028(11) 0.0003(14)
C1B 0.032(3) 0.027(3) 0.067(3) 0.008(2) 0.001(3) 0.004(2)
C2B 0.031(2) 0.028(2) 0.066(3) 0.004(3) -0.003(3) 0.001(2)
C3B 0.024(2) 0.020(2) 0.062(3) 0.004(2) -0.003(2) 0.000(2)
C4B 0.023(2) 0.018(2) 0.060(3) 0.005(2) -0.004(2) -0.0022(19)
C5B 0.019(2) 0.014(2) 0.059(3) 0.005(3) -0.008(3) 0.000(2)
C6B 0.0200(18) 0.011(2) 0.059(3) 0.003(2) -0.009(2) -0.0009(18)
C7B 0.0184(17) 0.012(2) 0.060(3) 0.003(2) -0.008(2) -0.0036(17)
C8B 0.019(2) 0.016(2) 0.061(3) 0.004(3) -0.005(3) -0.002(2)
S2B 0.0305(11) 0.0309(13) 0.0424(13) 0.0041(14) -0.0019(11) -0.0040(11)
C9B 0.034(3) 0.027(3) 0.055(3) 0.005(2) -0.007(3) -0.002(2)
C10B 0.034(3) 0.028(2) 0.057(3) 0.002(3) -0.008(3) -0.006(3)
C11B 0.023(2) 0.0143(18) 0.056(3) 0.001(2) -0.007(2) -0.0064(19)
C12B 0.023(2) 0.013(2) 0.056(3) 0.003(3) -0.004(2) -0.005(2)
C13B 0.023(3) 0.011(2) 0.057(4) 0.002(3) -0.007(3) -0.003(2)
C14B 0.0198(18) 0.009(2) 0.058(3) 0.003(2) -0.008(2) -0.0031(17)
C15B 0.0190(18) 0.009(2) 0.057(3) 0.002(2) -0.008(2) -0.0054(18)
C16B 0.018(2) 0.012(2) 0.058(3) 0.001(3) -0.005(3) -0.003(2)
C17B 0.017(2) 0.009(2) 0.058(3) 0.003(3) -0.010(3) 0.000(2)
C18B 0.020(2) 0.011(2) 0.059(3) 0.004(2) -0.006(3) -0.003(2)
C19B 0.045(4) 0.052(5) 0.059(4) -0.003(4) -0.006(4) 0.010(4)
C20B 0.052(5) 0.041(5) 0.064(4) 0.007(4) 0.005(4) 0.000(4)
S1A 0.0329(12) 0.0292(14) 0.0689(17) 0.0080(16) -0.0025(13) 0.0043(13)
C1A 0.029(3) 0.028(3) 0.061(3) 0.008(2) 0.001(3) -0.002(2)
C2A 0.025(3) 0.024(3) 0.059(3) 0.005(2) -0.001(3) -0.003(3)
C3A 0.0223(19) 0.0192(19) 0.059(3) 0.004(2) -0.004(2) -0.0021(19)
C4A 0.024(2) 0.020(2) 0.062(3) 0.005(2) -0.003(2) -0.001(2)
C5A 0.020(2) 0.017(2) 0.061(3) 0.005(3) -0.006(3) -0.002(2)
C6A 0.0181(18) 0.012(2) 0.059(3) 0.003(2) -0.008(2) -0.0031(18)
C7A 0.0193(18) 0.011(2) 0.058(3) 0.003(2) -0.009(2) -0.0005(18)
C8A 0.018(2) 0.015(2) 0.059(3) 0.004(3) -0.007(3) 0.002(2)
S2A 0.0306(15) 0.0288(13) 0.0546(18) 0.0018(13) -0.0102(10) -0.0006(13)
C9A 0.032(3) 0.027(3) 0.055(2) 0.003(2) -0.008(2) -0.009(2)
C10A 0.025(2) 0.022(2) 0.056(3) 0.001(3) -0.008(3) -0.009(2)
C11A 0.023(2) 0.014(2) 0.058(3) 0.002(3) -0.006(2) -0.005(2)
C12A 0.019(2) 0.010(2) 0.057(3) 0.002(3) -0.007(2) -0.007(2)
C13A 0.017(2) 0.010(2) 0.057(3) 0.004(3) -0.008(3) -0.003(2)
C14A 0.0181(18) 0.009(2) 0.059(3) 0.002(2) -0.008(2) -0.0044(18)
C15A 0.0190(19) 0.010(2) 0.058(3) 0.003(3) -0.009(3) -0.0026(19)
C16A 0.020(2) 0.011(2) 0.058(3) 0.002(3) -0.007(3) -0.003(2)
C17A 0.018(2) 0.011(2) 0.058(3) 0.004(3) -0.009(3) -0.002(2)
C18A 0.017(2) 0.009(2) 0.059(3) 0.003(3) -0.010(3) -0.001(2)
C19A 0.050(5) 0.051(6) 0.070(5) 0.005(4) -0.002(4) 0.013(4)
C20A 0.058(5) 0.045(5) 0.064(4) 0.011(4) -0.009(4) -0.006(4)

loop_
_atom_type_symbol
_atom_type_description
_atom_type_scat_dispersion_real
_atom_type_scat_dispersion_imag
_atom_type_scat_source
C C 0.0033 0.0016 'International Tables Vol C Tables 4.2.6.8 and 6.1.1.4'
H H 0.0000 0.0000 'International Tables Vol C Tables 4.2.6.8 and 6.1.1.4'
S S 0.1246 0.1234 'International Tables Vol C Tables 4.2.6.8 and 6.1.1.4'

loop_
_geom_angle_atom_site_label_1
_geom_angle_atom_site_label_2
_geom_angle_atom_site_label_3
_geom_angle
C4B S1B C1B 93.0(6)
C2B C1B C19B 134.8(10)
C2B C1B S1B 110.0(9)
C19B C1B S1B 115.2(7)
C3B C2B C1B 120.6(13)
C3B C2B H2B 119.7
C1B C2B H2B 119.7
C2B C3B C8B 137.3(19)
C2B C3B C4B 111.4(11)
C8B C3B C4B 111.3(18)
C5B C4B C3B 121.4(14)
C5B C4B S1B 133.5(13)
C3B C4B S1B 104.9(9)
C4B C5B C6B 126.2(18)
C4B C5B H5B 116.9
C6B C5B H5B 116.9
C17B C6B C5B 129.2(15)
C17B C6B C7B 115.7(13)
C5B C6B C7B 115.1(11)
C18B C7B C8B 123.9(16)
C18B C7B C6B 117.0(11)
C8B C7B C6B 119.0(13)
C3B C8B C7B 127.0(19)
C3B C8B H8B 116.5
C7B C8B H8B 116.5
C12B S2B C9B 90.6(6)
C10B C9B C20B 128.2(13)
C10B C9B S2B 111.4(11)
C20B C9B S2B 120.4(8)
C9B C10B C11B 124.6(16)
C9B C10B H10B 117.7
C11B C10B H10B 117.7
C16B C11B C12B 114.9(11)
C16B C11B C10B 142.7(14)
C12B C11B C10B 102.4(11)
C13B C12B C11B 121.1(11)
C13B C12B S2B 127.7(12)
C11B C12B S2B 111.1(9)
C12B C13B C14B 123.9(15)
C12B C13B H13B 118.0
C14B C13B H13B 118.0
C17B C14B C13B 128.5(14)
C17B C14B C15B 115.2(10)
C13B C14B C15B 116.2(12)
C18B C15B C16B 126.5(15)
C18B C15B C14B 118.3(13)
C16B C15B C14B 115.1(10)
C11B C16B C15B 128.5(14)
C11B C16B H16B 115.7
C15B C16B H16B 115.7
C14B C17B C6B 128.7(15)
C14B C17B H17B 115.6
C6B C17B H17B 115.6
C7B C18B C15B 124.9(16)
C7B C18B H18B 117.5
C15B C18B H18B 117.5
C1B C19B H19B 109.5
C1B C19B H19C 109.5
H19B C19B H19C 109.5
C1B C19B H19D 109.5
H19B C19B H19D 109.5
H19C C19B H19D 109.5
C9B C20B H20B 109.5
C9B C20B H20C 109.5
H20B C20B H20C 109.5
C9B C20B H20D 109.5
H20B C20B H20D 109.5
H20C C20B H20D 109.5
C1A S1A C4A 89.2(6)
C2A C1A C19A 130.8(12)
C2A C1A S1A 111.3(11)
C19A C1A S1A 117.9(7)
C3A C2A C1A 112.1(19)
C3A C2A H2A 124.0
C1A C2A H2A 124.0
C4A C3A C2A 116.2(16)
C4A C3A C8A 120.4(15)
C2A C3A C8A 123.3(17)
C3A C4A C5A 127(2)
C3A C4A S1A 110.9(12)
C5A C4A S1A 122.1(15)
C4A C5A C6A 114.5(18)
C4A C5A H5A 122.7
C6A C5A H5A 122.7
C7A C6A C5A 120.5(13)
C7A C6A C17A 118.8(11)
C5A C6A C17A 120.6(15)
C6A C7A C18A 120.8(13)
C6A C7A C8A 121.4(11)
C18A C7A C8A 117.8(14)
C3A C8A C7A 116.1(16)
C3A C8A H8A 121.9
C7A C8A H8A 121.9
C12A S2A C9A 90.6(7)
C10A C9A C20A 128.5(10)
C10A C9A S2A 110.9(9)
C20A C9A S2A 120.6(8)
C9A C10A C11A 113.7(11)
C9A C10A H10A 123.2
C11A C10A H10A 123.2
C16A C11A C12A 122.4(11)
C16A C11A C10A 128.9(14)
C12A C11A C10A 108.4(11)
C11A C12A C13A 123.2(10)
C11A C12A S2A 116.4(10)
C13A C12A S2A 120.5(11)
C12A C13A C14A 115.5(12)
C12A C13A H13A 122.2
C14A C13A H13A 122.2
C17A C14A C15A 121.2(13)
C17A C14A C13A 118.8(14)
C15A C14A C13A 119.9(10)
C18A C15A C14A 119.6(10)
C18A C15A C16A 119.1(13)
C14A C15A C16A 121.4(12)
C11A C16A C15A 117.5(14)
C11A C16A H16A 121.2
C15A C16A H16A 121.2
C14A C17A C6A 120.0(16)
C14A C17A H17A 120.0
C6A C17A H17A 120.0
C15A C18A C7A 119.4(14)
C15A C18A H18A 120.3
C7A C18A H18A 120.3

loop_
_geom_bond_atom_site_label_1
_geom_bond_atom_site_label_2
_geom_bond_distance
S1B C4B 1.772(16)
S1B C1B 1.780(12)
C1B C2B 1.366(14)
C1B C19B 1.510(15)
C2B C3B 1.27(3)
C2B H2B 0.9500
C3B C8B 1.37(2)
C3B C4B 1.61(3)
C4B C5B 1.295(19)
C5B C6B 1.39(2)
C5B H5B 0.9500
C6B C17B 1.378(16)
C6B C7B 1.52(2)
C7B C18B 1.38(2)
C7B C8B 1.398(17)
C8B H8B 0.9500
S2B C12B 1.749(14)
S2B C9B 1.805(10)
C9B C10B 1.116(16)
C9B C20B 1.435(13)
C10B C11B 1.52(2)
C10B H10B 0.9500
C11B C16B 1.294(18)
C11B C12B 1.48(2)
C12B C13B 1.340(16)
C13B C14B 1.385(17)
C13B H13B 0.9500
C14B C17B 1.361(18)
C14B C15B 1.51(2)
C15B C18B 1.388(19)
C15B C16B 1.417(18)
C16B H16B 0.9500
C17B H17B 0.9500
C18B H18B 0.9500
C19B H19B 0.9800
C19B H19C 0.9800
C19B H19D 0.9800
C20B H20B 0.9800
C20B H20C 0.9800
C20B H20D 0.9800
S1A C1A 1.745(10)
S1A C4A 1.83(2)
C1A C2A 1.44(3)
C1A C19A 1.523(13)
C2A C3A 1.37(3)
C2A H2A 0.9500
C3A C4A 1.33(3)
C3A C8A 1.41(2)
C4A C5A 1.39(2)
C5A C6A 1.422(19)
C5A H5A 0.9500
C6A C7A 1.41(2)
C6A C17A 1.44(2)
C7A C18A 1.424(17)
C7A C8A 1.44(2)
C8A H8A 0.9500
S2A C12A 1.715(12)
S2A C9A 1.775(11)
C9A C10A 1.410(15)
C9A C20A 1.463(15)
C10A C11A 1.473(17)
C10A H10A 0.9500
C11A C16A 1.347(17)
C11A C12A 1.40(2)
C12A C13A 1.442(18)
C13A C14A 1.443(19)
C13A H13A 0.9500
C14A C17A 1.366(19)
C14A C15A 1.43(2)
C15A C18A 1.399(19)
C15A C16A 1.464(17)
C16A H16A 0.9500
C17A H17A 0.9500
C18A H18A 0.9500
C19A H19A 0.9800
C19A H19E 0.9800
C19A H19F 0.9800
C20A H20A 0.9800
C20A H20E 0.9800
C20A H20F 0.9800

loop_
_geom_torsion_atom_site_label_1
_geom_torsion_atom_site_label_2
_geom_torsion_atom_site_label_3
_geom_torsion_atom_site_label_4
_geom_torsion
C4B S1B C1B C2B 0.2(11)
C4B S1B C1B C19B 179.6(9)
C19B C1B C2B C3B -178.2(15)
S1B C1B C2B C3B 1.0(18)
C1B C2B C3B C8B -179(2)
C1B C2B C3B C4B -2(2)
C2B C3B C4B C5B 178.5(18)
C8B C3B C4B C5B -3(3)
C2B C3B C4B S1B 1.8(18)
C8B C3B C4B S1B 180.0(14)
C1B S1B C4B C5B -177(2)
C1B S1B C4B C3B -1.0(12)
C3B C4B C5B C6B 2(3)
S1B C4B C5B C6B 177.7(15)
C4B C5B C6B C17B -179.7(19)
C4B C5B C6B C7B -1(3)
C17B C6B C7B C18B -1(2)
C5B C6B C7B C18B 179.7(16)
C17B C6B C7B C8B -179.9(16)
C5B C6B C7B C8B 1(2)
C2B C3B C8B C7B -179(2)
C4B C3B C8B C7B 4(3)
C18B C7B C8B C3B 178(2)
C6B C7B C8B C3B -3(3)
C12B S2B C9B C10B -2.1(14)
C12B S2B C9B C20B 179.0(10)
C20B C9B C10B C11B -179.1(13)
S2B C9B C10B C11B 2(2)
C9B C10B C11B C16B 180(2)
C9B C10B C11B C12B -1(2)
C16B C11B C12B C13B 4(2)
C10B C11B C12B C13B -176.0(15)
C16B C11B C12B S2B 178.7(13)
C10B C11B C12B S2B -0.9(14)
C9B S2B C12B C13B 176.3(15)
C9B S2B C12B C11B 1.6(10)
C11B C12B C13B C14B -5(2)
S2B C12B C13B C14B -179.6(15)
C12B C13B C14B C17B -179.0(16)
C12B C13B C14B C15B 5(2)
C17B C14B C15B C18B 2.3(19)
C13B C14B C15B C18B 179.0(16)
C17B C14B C15B C16B -179.5(13)
C13B C14B C15B C16B -2.8(18)
C12B C11B C16B C15B -2(2)
C10B C11B C16B C15B 177.4(19)
C18B C15B C16B C11B 179.8(17)
C14B C15B C16B C11B 2(2)
C13B C14B C17B C6B -176.8(19)
C15B C14B C17B C6B -1(2)
C5B C6B C17B C14B 178.8(17)
C7B C6B C17B C14B 0(2)
C8B C7B C18B C15B -178.1(17)
C6B C7B C18B C15B 3(2)
C16B C15B C18B C7B 178.1(16)
C14B C15B C18B C7B -4(2)
C4A S1A C1A C2A 1.5(14)
C4A S1A C1A C19A -178.6(10)
C19A C1A C2A C3A 175.3(13)
S1A C1A C2A C3A -5(2)
C1A C2A C3A C4A 7(3)
C1A C2A C3A C8A -177.8(17)
C2A C3A C4A C5A 179(2)
C8A C3A C4A C5A 4(3)
C2A C3A C4A S1A -6(2)
C8A C3A C4A S1A 178.9(15)
C1A S1A C4A C3A 2.2(14)
C1A S1A C4A C5A 177.7(17)
C3A C4A C5A C6A -5(3)
S1A C4A C5A C6A -179.5(13)
C4A C5A C6A C7A 4(2)
C4A C5A C6A C17A 179.9(18)
C5A C6A C7A C18A 179.3(16)
C17A C6A C7A C18A 3(2)
C5A C6A C7A C8A -3(2)
C17A C6A C7A C8A -178.6(16)
C4A C3A C8A C7A -2(3)
C2A C3A C8A C7A -177(2)
C6A C7A C8A C3A 1(3)
C18A C7A C8A C3A 179.3(17)
C12A S2A C9A C10A -0.5(11)
C12A S2A C9A C20A 178.9(9)
C20A C9A C10A C11A -177.8(12)
S2A C9A C10A C11A 1.5(15)
C9A C10A C11A C16A -176.3(16)
C9A C10A C11A C12A -2.0(17)
C16A C11A C12A C13A -3(2)
C10A C11A C12A C13A -177.8(15)
C16A C11A C12A S2A 176.4(14)
C10A C11A C12A S2A 1.7(16)
C9A S2A C12A C11A -0.7(12)
C9A S2A C12A C13A 178.7(12)
C11A C12A C13A C14A 1(2)
S2A C12A C13A C14A -178.5(12)
C12A C13A C14A C17A -179.9(16)
C12A C13A C14A C15A 0(2)
C17A C14A C15A C18A 1(2)
C13A C14A C15A C18A -179.0(14)
C17A C14A C15A C16A -179.4(17)
C13A C14A C15A C16A 0(2)
C12A C11A C16A C15A 4(2)
C10A C11A C16A C15A 177.2(16)
C18A C15A C16A C11A 177.1(15)
C14A C15A C16A C11A -2(2)
C15A C14A C17A C6A 2(2)
C13A C14A C17A C6A -177.9(15)
C7A C6A C17A C14A -4(2)
C5A C6A C17A C14A 179.9(17)
C14A C15A C18A C7A -2(2)
C16A C15A C18A C7A 178.7(15)
C6A C7A C18A C15A 0(2)
C8A C7A C18A C15A -178.5(16)
